data_2238700
loop_
_publ_author_name
'Ganesan, S.'
'Sugumar, P.'
'Ananthan, S.'
'Ponnuswamy, M. N.'

_publ_section_title
;
 3-Isopropyl-1-{2-[(1-methyl-1<i>H</i>-tetrazol-5-yl)sulfanyl]acetyl}-2,6-diphenylpiperidin-4-one
 hemihydrate
;
_journal_coeditor_code BT6930
_journal_issue 11
_journal_name_full 'Acta Crystallographica Section E'
_journal_page_first o1598
_journal_paper_doi 10.1107/S1600536813026500
_journal_volume 69
_journal_year 2013
_chemical_formula_iupac 'C24 H27 N5 O2 S, 0.5H2 O'
_chemical_formula_moiety 'C24 H27 N5 O2 S, 0.5(H2 O)'
_chemical_formula_sum 'C24 H28 N5 O2.5 S'
_chemical_formula_weight 458.57
_chemical_name_systematic
'3-Isopropyl-1-{2-[(1-methyl-1<i>H</i>-tetrazol-5-yl)sulfanyl]acetyl}-2,6-diphenylpiperidin-4-one hemihydrate'
_space_group_IT_number 15
_symmetry_cell_setting monoclinic
_symmetry_space_group_name_Hall '-C 2yc'
_symmetry_space_group_name_H-M 'C 1 2/c 1'
_atom_sites_solution_hydrogens geom
_atom_sites_solution_primary direct
_atom_sites_solution_secondary difmap
_audit_creation_method SHELXL-97
_cell_angle_alpha 90.00
_cell_angle_beta 115.303(2)
_cell_angle_gamma 90.00
_cell_formula_units_Z 8
_cell_length_a 28.7522(9)
_cell_length_b 11.1809(4)
_cell_length_c 16.5584(5)
_cell_measurement_reflns_used 4157
_cell_measurement_temperature 293(2)
_cell_measurement_theta_max 28.53
_cell_measurement_theta_min 2.49
_cell_volume 4812.4(3)
_computing_cell_refinement '<i>SAINT</i> (Bruker, 2008)'
_computing_data_collection '<i>APEX2</i> (Bruker, 2008)'
_computing_data_reduction '<i>SAINT</i> (Bruker, 2008)'
_computing_molecular_graphics '<i>ORTEP-3 for Windows</i> (Farrugia, 2012)'
_computing_publication_material '<i>SHELXL97</i> (Sheldrick, 2008) and <i>PLATON</i> (Spek, 2009)'
_computing_structure_refinement '<i>SHELXL97</i> (Sheldrick, 2008)'
_computing_structure_solution '<i>SHELXS97</i> (Sheldrick, 2008)'
_diffrn_ambient_temperature 293(2)
_diffrn_measured_fraction_theta_full 0.983
_diffrn_measured_fraction_theta_max 0.983
_diffrn_measurement_device_type 'Bruker SMART APEXII CCD'
_diffrn_measurement_method '\w and \f scans'
_diffrn_radiation_monochromator graphite
_diffrn_radiation_source 'fine-focus sealed tube'
_diffrn_radiation_type MoK\a
_diffrn_radiation_wavelength 0.71073
_diffrn_reflns_av_R_equivalents 0.0263
_diffrn_reflns_av_sigmaI/netI 0.0275
_diffrn_reflns_limit_h_max 37
_diffrn_reflns_limit_h_min -38
_diffrn_reflns_limit_k_max 14
_diffrn_reflns_limit_k_min -14
_diffrn_reflns_limit_l_max 22
_diffrn_reflns_limit_l_min -22
_diffrn_reflns_number 22058
_diffrn_reflns_theta_full 28.53
_diffrn_reflns_theta_max 28.53
_diffrn_reflns_theta_min 2.49
_exptl_absorpt_coefficient_mu 0.167
_exptl_absorpt_correction_T_max 0.972
_exptl_absorpt_correction_T_min 0.964
_exptl_absorpt_correction_type multi-scan
_exptl_absorpt_process_details '(<i>SADABS</i>; Bruker, 2008)'
_exptl_crystal_colour 'white crystalline'
_exptl_crystal_density_diffrn 1.266
_exptl_crystal_density_method 'not measured'
_exptl_crystal_description block
_exptl_crystal_F_000 1944
_exptl_crystal_size_max 0.22
_exptl_crystal_size_mid 0.19
_exptl_crystal_size_min 0.17
_refine_diff_density_max 0.419
_refine_diff_density_min -0.250
_refine_ls_extinction_method none
_refine_ls_goodness_of_fit_ref 1.041
_refine_ls_hydrogen_treatment constr
_refine_ls_matrix_type full
_refine_ls_number_parameters 297
_refine_ls_number_reflns 6013
_refine_ls_number_restraints 0
_refine_ls_restrained_S_all 1.041
_refine_ls_R_factor_all 0.0729
_refine_ls_R_factor_gt 0.0455
_refine_ls_shift/su_max 0.000
_refine_ls_shift/su_mean 0.000
_refine_ls_structure_factor_coef Fsqd
_refine_ls_weighting_details 'calc w=1/[\s^2^(Fo^2^)+(0.0657P)^2^+3.1292P] where P=(Fo^2^+2Fc^2^)/3'
_refine_ls_weighting_scheme calc
_refine_ls_wR_factor_gt 0.1238
_refine_ls_wR_factor_ref 0.1464
_reflns_number_gt 4157
_reflns_number_total 6013
_reflns_threshold_expression I>2\s(I)
_cod_data_source_file bt6930.cif
_cod_data_source_block I
_cod_original_sg_symbol_H-M 'C 2/c'
_cod_original_formula_sum 'C24 H28 N5 O2.50 S'
_cod_database_code 2238700

loop_
_symmetry_equiv_pos_as_xyz
'x, y, z'
'-x, y, -z+1/2'
'x+1/2, y+1/2, z'
'-x+1/2, y+1/2, -z+1/2'
'-x, -y, -z'
'x, -y, z-1/2'
'-x+1/2, -y+1/2, -z'
'x+1/2, -y+1/2, z-1/2'

loop_
_atom_site_type_symbol
_atom_site_label
_atom_site_fract_x
_atom_site_fract_y
_atom_site_fract_z
_atom_site_U_iso_or_equiv
_atom_site_adp_type
_atom_site_calc_flag
_atom_site_refinement_flags
_atom_site_occupancy
_atom_site_symmetry_multiplicity
C C2 0.36794(6) 0.31060(16) 0.37251(12) 0.0412(4) Uani d . 1 1
H H2 0.3603 0.2457 0.3289 0.049 Uiso calc R 1 1
C C3 0.40052(7) 0.40262(18) 0.35071(12) 0.0492(4) Uani d . 1 1
H H3 0.4339 0.3659 0.3635 0.059 Uiso calc R 1 1
C C4 0.41000(7) 0.51029(18) 0.41040(13) 0.0519(5) Uani d . 1 1
C C5 0.37256(7) 0.52979(16) 0.45051(12) 0.0465(4) Uani d . 1 1
H H5A 0.3715 0.6147 0.4617 0.056 Uiso calc R 1 1
H H5B 0.3856 0.4894 0.5078 0.056 Uiso calc R 1 1
C C6 0.31739(6) 0.48676(14) 0.39456(11) 0.0388(4) Uani d . 1 1
H H6 0.3012 0.5417 0.3441 0.047 Uiso calc R 1 1
C C7 0.28781(6) 0.49375(15) 0.45121(11) 0.0402(4) Uani d . 1 1
C C8 0.25431(7) 0.58770(17) 0.43993(14) 0.0519(5) Uani d . 1 1
H H8 0.2485 0.6437 0.3951 0.062 Uiso calc R 1 1
C C9 0.22951(9) 0.5988(2) 0.49479(18) 0.0661(6) Uani d . 1 1
H H9 0.2071 0.6625 0.4868 0.079 Uiso calc R 1 1
C C10 0.23757(9) 0.5170(2) 0.56082(17) 0.0682(6) Uani d . 1 1
H H10 0.2211 0.5253 0.5981 0.082 Uiso calc R 1 1
C C11 0.27031(9) 0.4222(2) 0.57168(15) 0.0638(6) Uani d . 1 1
H H11 0.2755 0.3657 0.6159 0.077 Uiso calc R 1 1
C C12 0.29535(8) 0.41052(17) 0.51762(13) 0.0508(4) Uani d . 1 1
H H12 0.3175 0.3464 0.5257 0.061 Uiso calc R 1 1
C C13 0.39463(6) 0.25381(16) 0.46536(12) 0.0439(4) Uani d . 1 1
C C14 0.36763(7) 0.16991(17) 0.48954(14) 0.0525(5) Uani d . 1 1
H H14 0.3345 0.1489 0.4490 0.063 Uiso calc R 1 1
C C15 0.38885(9) 0.1164(2) 0.57293(15) 0.0640(6) Uani d . 1 1
H H15 0.3698 0.0611 0.5883 0.077 Uiso calc R 1 1
C C16 0.43792(9) 0.1451(2) 0.63289(16) 0.0708(6) Uani d . 1 1
H H16 0.4522 0.1097 0.6891 0.085 Uiso calc R 1 1
C C17 0.46572(8) 0.2261(2) 0.60943(16) 0.0712(7) Uani d . 1 1
H H17 0.4991 0.2450 0.6498 0.085 Uiso calc R 1 1
C C18 0.44445(7) 0.28039(19) 0.52588(14) 0.0570(5) Uani d . 1 1
H H18 0.4638 0.3349 0.5106 0.068 Uiso calc R 1 1
C C19 0.37600(8) 0.4421(2) 0.25143(14) 0.0598(5) Uani d . 1 1
H H19 0.3441 0.4849 0.2402 0.072 Uiso calc R 1 1
C C20 0.36228(12) 0.3358(3) 0.18807(16) 0.0836(8) Uani d . 1 1
H H20A 0.3481 0.3639 0.1275 0.125 Uiso calc R 1 1
H H20B 0.3374 0.2867 0.1968 0.125 Uiso calc R 1 1
H H20C 0.3927 0.2896 0.2000 0.125 Uiso calc R 1 1
C C21 0.41134(12) 0.5283(3) 0.2321(2) 0.1060(11) Uani d . 1 1
H H21A 0.4432 0.4888 0.2434 0.159 Uiso calc R 1 1
H H21B 0.4181 0.5971 0.2701 0.159 Uiso calc R 1 1
H H21C 0.3950 0.5530 0.1707 0.159 Uiso calc R 1 1
C C22 0.27371(6) 0.31101(15) 0.30215(11) 0.0386(4) Uani d . 1 1
C C23 0.22425(6) 0.37998(17) 0.27937(12) 0.0456(4) Uani d . 1 1
H H23A 0.2283 0.4620 0.2643 0.055 Uiso calc R 1 1
H H23B 0.2159 0.3808 0.3303 0.055 Uiso calc R 1 1
C C24 0.12585(7) 0.41117(17) 0.17409(13) 0.0499(4) Uani d . 1 1
C C25 0.06530(10) 0.3638(2) 0.01369(17) 0.0818(8) Uani d . 1 1
H H25A 0.0921 0.3667 -0.0062 0.123 Uiso calc R 1 1
H H25B 0.0352 0.4030 -0.0292 0.123 Uiso calc R 1 1
H H25C 0.0573 0.2819 0.0199 0.123 Uiso calc R 1 1
N N1 0.31787(5) 0.36569(12) 0.35824(9) 0.0368(3) Uani d . 1 1
N N2 0.12550(7) 0.48754(19) 0.23410(14) 0.0695(5) Uani d . 1 1
N N3 0.08016(8) 0.5478(2) 0.19371(18) 0.0833(6) Uani d . 1 1
N N4 0.05421(7) 0.51015(18) 0.11397(18) 0.0799(6) Uani d . 1 1
N N5 0.08241(6) 0.42381(15) 0.09937(12) 0.0600(5) Uani d . 1 1
O O1 0.44618(6) 0.57684(16) 0.42809(13) 0.0792(5) Uani d . 1 1
O O2 0.27217(5) 0.21064(12) 0.27106(9) 0.0508(3) Uani d . 1 1
S S1 0.173492(17) 0.30767(4) 0.18556(3) 0.04999(15) Uani d . 1 1
O O1W 0.0000 0.7061(7) 0.2500 0.373(7) Uani d S 1 2
H H1W 0.0172 0.6692 0.2298 0.560 Uiso d R 1 1

loop_
_atom_site_aniso_label
_atom_site_aniso_U_11
_atom_site_aniso_U_22
_atom_site_aniso_U_33
_atom_site_aniso_U_12
_atom_site_aniso_U_13
_atom_site_aniso_U_23
C2 0.0302(8) 0.0449(9) 0.0444(9) -0.0009(7) 0.0121(7) -0.0003(7)
C3 0.0349(9) 0.0609(12) 0.0488(10) -0.0035(8) 0.0152(8) 0.0055(8)
C4 0.0369(9) 0.0564(11) 0.0538(11) -0.0119(8) 0.0110(8) 0.0054(8)
C5 0.0403(9) 0.0427(9) 0.0481(9) -0.0116(7) 0.0109(8) -0.0033(7)
C6 0.0345(8) 0.0355(8) 0.0397(8) -0.0034(6) 0.0093(7) 0.0020(6)
C7 0.0379(8) 0.0378(9) 0.0405(8) -0.0080(7) 0.0125(7) -0.0056(6)
C8 0.0477(10) 0.0447(10) 0.0582(11) -0.0021(8) 0.0178(9) -0.0059(8)
C9 0.0559(12) 0.0567(13) 0.0906(16) -0.0078(10) 0.0360(12) -0.0249(12)
C10 0.0721(14) 0.0690(14) 0.0807(15) -0.0302(12) 0.0491(13) -0.0313(12)
C11 0.0796(15) 0.0617(13) 0.0586(12) -0.0225(11) 0.0377(12) -0.0074(10)
C12 0.0568(11) 0.0444(10) 0.0514(10) -0.0058(8) 0.0234(9) -0.0009(8)
C13 0.0315(8) 0.0431(9) 0.0488(9) 0.0015(7) 0.0091(7) 0.0029(7)
C14 0.0369(9) 0.0475(10) 0.0594(11) -0.0039(8) 0.0076(9) 0.0079(8)
C15 0.0550(12) 0.0554(12) 0.0684(13) -0.0029(10) 0.0138(11) 0.0173(10)
C16 0.0609(13) 0.0701(14) 0.0577(12) 0.0018(11) 0.0028(11) 0.0188(11)
C17 0.0433(11) 0.0793(15) 0.0615(13) -0.0053(11) -0.0057(10) 0.0118(11)
C18 0.0340(9) 0.0624(12) 0.0614(12) -0.0061(8) 0.0077(9) 0.0094(10)
C19 0.0508(11) 0.0727(14) 0.0510(11) -0.0044(10) 0.0170(9) 0.0103(10)
C20 0.096(2) 0.0965(19) 0.0498(12) -0.0058(16) 0.0236(13) 0.0015(12)
C21 0.104(2) 0.139(3) 0.0702(16) -0.043(2) 0.0331(16) 0.0237(17)
C22 0.0305(8) 0.0454(9) 0.0335(7) -0.0032(7) 0.0076(6) 0.0004(7)
C23 0.0312(8) 0.0503(10) 0.0426(9) -0.0025(7) 0.0036(7) -0.0051(8)
C24 0.0332(9) 0.0517(10) 0.0541(10) -0.0021(8) 0.0085(8) 0.0071(8)
C25 0.0601(14) 0.0748(16) 0.0668(14) 0.0057(12) -0.0146(12) 0.0038(12)
N1 0.0279(6) 0.0386(7) 0.0373(7) -0.0025(5) 0.0077(5) -0.0008(5)
N2 0.0495(10) 0.0756(13) 0.0749(12) 0.0097(9) 0.0185(9) -0.0033(10)
N3 0.0576(12) 0.0761(14) 0.1063(17) 0.0158(11) 0.0254(12) -0.0021(13)
N4 0.0472(10) 0.0623(12) 0.1054(17) 0.0130(9) 0.0089(11) 0.0096(11)
N5 0.0376(8) 0.0515(9) 0.0681(11) 0.0017(7) 0.0009(8) 0.0113(8)
O1 0.0542(9) 0.0838(11) 0.0987(12) -0.0338(8) 0.0320(9) -0.0138(9)
O2 0.0399(7) 0.0483(7) 0.0540(7) -0.0035(5) 0.0104(6) -0.0138(6)
S1 0.0327(2) 0.0534(3) 0.0470(3) -0.00136(19) 0.00093(18) -0.0049(2)
O1W 0.275(9) 0.202(7) 0.68(2) 0.000 0.242(13) 0.000

loop_
_atom_type_symbol
_atom_type_description
_atom_type_scat_dispersion_real
_atom_type_scat_dispersion_imag
_atom_type_scat_source
C C 0.0033 0.0016 'International Tables Vol C Tables 4.2.6.8 and 6.1.1.4'
H H 0.0000 0.0000 'International Tables Vol C Tables 4.2.6.8 and 6.1.1.4'
N N 0.0061 0.0033 'International Tables Vol C Tables 4.2.6.8 and 6.1.1.4'
O O 0.0106 0.0060 'International Tables Vol C Tables 4.2.6.8 and 6.1.1.4'
S S 0.1246 0.1234 'International Tables Vol C Tables 4.2.6.8 and 6.1.1.4'

loop_
_geom_angle_atom_site_label_1
_geom_angle_atom_site_label_2
_geom_angle_atom_site_label_3
_geom_angle
N1 C2 C13 111.48(14)
N1 C2 C3 109.35(14)
C13 C2 C3 114.81(14)
N1 C2 H2 106.9
C13 C2 H2 106.9
C3 C2 H2 106.9
C4 C3 C2 109.80(15)
C4 C3 C19 109.92(17)
C2 C3 C19 113.18(15)
C4 C3 H3 107.9
C2 C3 H3 107.9
C19 C3 H3 107.9
O1 C4 C5 120.56(19)
O1 C4 C3 123.12(19)
C5 C4 C3 116.29(15)
C4 C5 C6 116.04(15)
C4 C5 H5A 108.3
C6 C5 H5A 108.3
C4 C5 H5B 108.3
C6 C5 H5B 108.3
H5A C5 H5B 107.4
N1 C6 C7 113.78(13)
N1 C6 C5 110.17(14)
C7 C6 C5 108.64(14)
N1 C6 H6 108.0
C7 C6 H6 108.0
C5 C6 H6 108.0
C8 C7 C12 118.77(18)
C8 C7 C6 119.93(16)
C12 C7 C6 121.23(16)
C9 C8 C7 120.4(2)
C9 C8 H8 119.8
C7 C8 H8 119.8
C10 C9 C8 120.5(2)
C10 C9 H9 119.7
C8 C9 H9 119.7
C9 C10 C11 119.5(2)
C9 C10 H10 120.3
C11 C10 H10 120.3
C12 C11 C10 120.5(2)
C12 C11 H11 119.8
C10 C11 H11 119.8
C11 C12 C7 120.4(2)
C11 C12 H12 119.8
C7 C12 H12 119.8
C14 C13 C18 118.14(17)
C14 C13 C2 118.02(15)
C18 C13 C2 123.84(17)
C13 C14 C15 121.32(18)
C13 C14 H14 119.3
C15 C14 H14 119.3
C16 C15 C14 120.0(2)
C16 C15 H15 120.0
C14 C15 H15 120.0
C17 C16 C15 119.6(2)
C17 C16 H16 120.2
C15 C16 H16 120.2
C16 C17 C18 120.61(19)
C16 C17 H17 119.7
C18 C17 H17 119.7
C13 C18 C17 120.36(19)
C13 C18 H18 119.8
C17 C18 H18 119.8
C20 C19 C21 110.3(2)
C20 C19 C3 111.99(19)
C21 C19 C3 111.05(18)
C20 C19 H19 107.8
C21 C19 H19 107.8
C3 C19 H19 107.8
C19 C20 H20A 109.5
C19 C20 H20B 109.5
H20A C20 H20B 109.5
C19 C20 H20C 109.5
H20A C20 H20C 109.5
H20B C20 H20C 109.5
C19 C21 H21A 109.5
C19 C21 H21B 109.5
H21A C21 H21B 109.5
C19 C21 H21C 109.5
H21A C21 H21C 109.5
H21B C21 H21C 109.5
O2 C22 N1 123.69(16)
O2 C22 C23 119.90(15)
N1 C22 C23 116.41(14)
C22 C23 S1 108.28(12)
C22 C23 H23A 110.0
S1 C23 H23A 110.0
C22 C23 H23B 110.0
S1 C23 H23B 110.0
H23A C23 H23B 108.4
N2 C24 N5 108.97(18)
N2 C24 S1 127.57(15)
N5 C24 S1 123.46(16)
N5 C25 H25A 109.5
N5 C25 H25B 109.5
H25A C25 H25B 109.5
N5 C25 H25C 109.5
H25A C25 H25C 109.5
H25B C25 H25C 109.5
C22 N1 C6 121.37(13)
C22 N1 C2 118.73(14)
C6 N1 C2 119.27(13)
C24 N2 N3 105.37(19)
N4 N3 N2 111.0(2)
N3 N4 N5 106.89(18)
C24 N5 N4 107.78(19)
C24 N5 C25 130.34(19)
N4 N5 C25 121.86(18)
C24 S1 C23 96.05(9)

loop_
_geom_bond_atom_site_label_1
_geom_bond_atom_site_label_2
_geom_bond_distance
C2 N1 1.489(2)
C2 C13 1.532(2)
C2 C3 1.535(2)
C2 H2 0.9800
C3 C4 1.507(3)
C3 C19 1.551(3)
C3 H3 0.9800
C4 O1 1.209(2)
C4 C5 1.503(3)
C5 C6 1.533(2)
C5 H5A 0.9700
C5 H5B 0.9700
C6 N1 1.484(2)
C6 C7 1.514(2)
C6 H6 0.9800
C7 C8 1.383(3)
C7 C12 1.385(3)
C8 C9 1.379(3)
C8 H8 0.9300
C9 C10 1.367(4)
C9 H9 0.9300
C10 C11 1.378(3)
C10 H10 0.9300
C11 C12 1.374(3)
C11 H11 0.9300
C12 H12 0.9300
C13 C14 1.382(3)
C13 C18 1.385(2)
C14 C15 1.384(3)
C14 H14 0.9300
C15 C16 1.372(3)
C15 H15 0.9300
C16 C17 1.370(3)
C16 H16 0.9300
C17 C18 1.390(3)
C17 H17 0.9300
C18 H18 0.9300
C19 C20 1.522(3)
C19 C21 1.530(3)
C19 H19 0.9800
C20 H20A 0.9600
C20 H20B 0.9600
C20 H20C 0.9600
C21 H21A 0.9600
C21 H21B 0.9600
C21 H21C 0.9600
C22 O2 1.228(2)
C22 N1 1.357(2)
C22 C23 1.517(2)
C23 S1 1.8052(17)
C23 H23A 0.9700
C23 H23B 0.9700
C24 N2 1.313(3)
C24 N5 1.338(2)
C24 S1 1.741(2)
C25 N5 1.452(3)
C25 H25A 0.9600
C25 H25B 0.9600
C25 H25C 0.9600
N2 N3 1.362(3)
N3 N4 1.279(3)
N4 N5 1.347(3)
O1W H1W 0.8163

loop_
_geom_hbond_atom_site_label_D
_geom_hbond_atom_site_label_H
_geom_hbond_atom_site_label_A
_geom_hbond_site_symmetry_A
_geom_hbond_distance_DH
_geom_hbond_distance_HA
_geom_hbond_distance_DA
_geom_hbond_angle_DHA
C25 H25C O1 4_545 0.96 2.47 3.406(3) 166.2
C18 H18 O1 5_666 0.93 2.54 3.312(2) 140.4
C25 H25B N4 5_565 0.96 2.54 3.472(3) 164.7

loop_
_geom_torsion_atom_site_label_1
_geom_torsion_atom_site_label_2
_geom_torsion_atom_site_label_3
_geom_torsion_atom_site_label_4
_geom_torsion
N1 C2 C3 C4 59.75(18)
C13 C2 C3 C4 -66.4(2)
N1 C2 C3 C19 -63.5(2)
C13 C2 C3 C19 170.36(17)
C2 C3 C4 O1 155.9(2)
C19 C3 C4 O1 -79.0(2)
C2 C3 C4 C5 -22.2(2)
C19 C3 C4 C5 102.97(19)
O1 C4 C5 C6 151.13(19)
C3 C4 C5 C6 -30.8(2)
C4 C5 C6 N1 45.1(2)
C4 C5 C6 C7 170.36(15)
N1 C6 C7 C8 -135.30(16)
C5 C6 C7 C8 101.58(18)
N1 C6 C7 C12 47.8(2)
C5 C6 C7 C12 -75.3(2)
C12 C7 C8 C9 0.9(3)
C6 C7 C8 C9 -176.10(17)
C7 C8 C9 C10 -0.2(3)
C8 C9 C10 C11 -0.7(3)
C9 C10 C11 C12 1.0(3)
C10 C11 C12 C7 -0.3(3)
C8 C7 C12 C11 -0.7(3)
C6 C7 C12 C11 176.30(17)
N1 C2 C13 C14 55.1(2)
C3 C2 C13 C14 -179.87(17)
N1 C2 C13 C18 -125.88(19)
C3 C2 C13 C18 -0.8(3)
C18 C13 C14 C15 2.1(3)
C2 C13 C14 C15 -178.76(19)
C13 C14 C15 C16 -1.1(4)
C14 C15 C16 C17 -0.4(4)
C15 C16 C17 C18 0.7(4)
C14 C13 C18 C17 -1.8(3)
C2 C13 C18 C17 179.1(2)
C16 C17 C18 C13 0.4(4)
C4 C3 C19 C20 -176.12(19)
C2 C3 C19 C20 -53.0(2)
C4 C3 C19 C21 60.0(3)
C2 C3 C19 C21 -176.8(2)
O2 C22 C23 S1 -14.3(2)
N1 C22 C23 S1 166.62(12)
O2 C22 N1 C6 -179.37(15)
C23 C22 N1 C6 -0.3(2)
O2 C22 N1 C2 9.8(2)
C23 C22 N1 C2 -171.18(14)
C7 C6 N1 C22 61.59(19)
C5 C6 N1 C22 -176.13(14)
C7 C6 N1 C2 -127.61(15)
C5 C6 N1 C2 -5.3(2)
C13 C2 N1 C22 -107.47(17)
C3 C2 N1 C22 124.49(16)
C13 C2 N1 C6 81.48(17)
C3 C2 N1 C6 -46.55(19)
N5 C24 N2 N3 0.1(2)
S1 C24 N2 N3 -179.61(17)
C24 N2 N3 N4 0.3(3)
N2 N3 N4 N5 -0.6(3)
N2 C24 N5 N4 -0.4(2)
S1 C24 N5 N4 179.29(15)
N2 C24 N5 C25 177.7(2)
S1 C24 N5 C25 -2.5(3)
N3 N4 N5 C24 0.6(3)
N3 N4 N5 C25 -177.7(2)
N2 C24 S1 C23 -19.8(2)
N5 C24 S1 C23 160.54(17)
C22 C23 S1 C24 -176.64(13)
